data_1514272
loop_
_publ_author_name
'Ghorai, Manas K'
'Talukdar, Ranadeep'
'Tiwari, Deo Prakash'

_publ_section_title
;
 A Route to Highly Functionalized \b-Enaminoesters via a Domino
 Ring-Opening Cyclization/Decarboxylative Tautomerization Sequence of
 Donor-Acceptor Cyclopropanes with Substituted Malononitriles.
;
_journal_issue 8
_journal_name_full 'Organic letters'
_journal_page_first 2204
_journal_page_last 2207
_journal_paper_doi 10.1021/ol5007218
_journal_volume 16
_journal_year 2014
_chemical_formula_moiety 'C15 H15 F N2 O2'
_chemical_formula_sum 'C15 H15 F N2 O2'
_chemical_formula_weight 274.29
_chemical_name_systematic
;
 ?
;
_space_group_IT_number 14
_symmetry_cell_setting monoclinic
_symmetry_space_group_name_Hall '-P 2yn'
_symmetry_space_group_name_H-M 'P 1 21/n 1'
_atom_sites_solution_hydrogens geom
_atom_sites_solution_primary direct
_atom_sites_solution_secondary difmap
_audit_creation_method SHELXL-97
_cell_angle_alpha 90.00
_cell_angle_beta 90.768(2)
_cell_angle_gamma 90.00
_cell_formula_units_Z 4
_cell_length_a 9.2974(7)
_cell_length_b 9.5428(6)
_cell_length_c 15.3051(11)
_cell_measurement_reflns_used 3010
_cell_measurement_temperature 273(2)
_cell_measurement_theta_max 24.85
_cell_measurement_theta_min 2.52
_cell_volume 1357.80(17)
_computing_structure_refinement 'SHELXL-97 (Sheldrick, 1997)'
_computing_structure_solution 'SHELXS-97 (Sheldrick, 1990)'
_diffrn_ambient_temperature 273(2)
_diffrn_measured_fraction_theta_full 0.993
_diffrn_measured_fraction_theta_max 0.993
_diffrn_radiation_monochromator graphite
_diffrn_radiation_source 'fine-focus sealed tube'
_diffrn_radiation_type MoK\a
_diffrn_radiation_wavelength 0.71073
_diffrn_reflns_av_R_equivalents 0.0349
_diffrn_reflns_av_sigmaI/netI 0.0368
_diffrn_reflns_limit_h_max 10
_diffrn_reflns_limit_h_min -11
_diffrn_reflns_limit_k_max 10
_diffrn_reflns_limit_k_min -11
_diffrn_reflns_limit_l_max 18
_diffrn_reflns_limit_l_min -17
_diffrn_reflns_number 8997
_diffrn_reflns_theta_full 24.96
_diffrn_reflns_theta_max 24.96
_diffrn_reflns_theta_min 4.08
_exptl_absorpt_coefficient_mu 0.099
_exptl_absorpt_correction_T_max 0.7451
_exptl_absorpt_correction_T_min 0.7076
_exptl_absorpt_correction_type empirical
_exptl_absorpt_process_details sadabs
_exptl_crystal_colour colourless
_exptl_crystal_density_diffrn 1.342
_exptl_crystal_density_method 'not measured'
_exptl_crystal_description block
_exptl_crystal_F_000 576
_exptl_crystal_size_max 0.0056
_exptl_crystal_size_mid 0.0041
_exptl_crystal_size_min 0.0026
_refine_diff_density_max 0.225
_refine_diff_density_min -0.195
_refine_diff_density_rms 0.040
_refine_ls_extinction_method none
_refine_ls_goodness_of_fit_ref 1.049
_refine_ls_hydrogen_treatment mixed
_refine_ls_matrix_type full
_refine_ls_number_parameters 183
_refine_ls_number_reflns 2356
_refine_ls_number_restraints 0
_refine_ls_restrained_S_all 1.049
_refine_ls_R_factor_all 0.0563
_refine_ls_R_factor_gt 0.0376
_refine_ls_shift/su_max 0.000
_refine_ls_shift/su_mean 0.000
_refine_ls_structure_factor_coef Fsqd
_refine_ls_weighting_details 'calc w=1/[\s^2^(Fo^2^)+(0.0308P)^2^+0.5791P] where P=(Fo^2^+2Fc^2^)/3'
_refine_ls_weighting_scheme calc
_refine_ls_wR_factor_gt 0.0778
_refine_ls_wR_factor_ref 0.0847
_reflns_number_gt 1861
_reflns_number_total 2356
_reflns_threshold_expression >2sigma(I)
_cod_data_source_file ol5007218_si_002.cif
_cod_data_source_block 2aprb_0m
_cod_depositor_comments
;
The following automatic conversions were performed:

'_symmetry_cell_setting' value 'Monoclinic' changed to 'monoclinic'
according to
/usr/data/users/saulius/crontab/automatic-downloads/rss-feeds/ACS/lib/dictionaries/cif_core.dic
dictionary named 'cif_core.dic' version 2.4.2 from 2011-04-26.

Automatic conversion script
Id: cif_fix_values 2281 2013-09-26 08:29:07Z andrius 

 Adding full bibliography for
 ./tmp-cod-update-bibliographies-8800/cifs/1514272.cif.
;
_cod_original_sg_symbol_H-M 'P2(1)/n  '
_cod_database_code 1514272

loop_
_symmetry_equiv_pos_as_xyz
'x, y, z'
'-x+1/2, y+1/2, -z+1/2'
'-x, -y, -z'
'x-1/2, -y-1/2, z-1/2'

loop_
_atom_site_label
_atom_site_type_symbol
_atom_site_fract_x
_atom_site_fract_y
_atom_site_fract_z
_atom_site_U_iso_or_equiv
_atom_site_adp_type
_atom_site_occupancy
_atom_site_symmetry_multiplicity
_atom_site_calc_flag
_atom_site_refinement_flags
F1 F 0.35347(11) 0.25172(11) 0.03905(7) 0.0332(3) Uani 1 1 d .
O1 O 1.09751(12) 0.86180(11) 0.04693(7) 0.0210(3) Uani 1 1 d .
O2 O 1.25524(12) 0.82007(12) 0.15731(7) 0.0196(3) Uani 1 1 d .
N2 N 1.01456(18) 0.24952(16) 0.15685(10) 0.0297(4) Uani 1 1 d .
N1 N 1.18262(15) 0.58822(15) 0.26395(9) 0.0207(3) Uani 1 1 d .
H3A H 1.2530 0.6457 0.2577 0.025 Uiso 1 1 calc R
H3B H 1.1861 0.5258 0.3044 0.025 Uiso 1 1 calc R
C1 C 0.46776(19) 0.32621(17) 0.07107(12) 0.0218(4) Uani 1 1 d .
C2 C 0.59026(19) 0.33021(18) 0.02300(12) 0.0228(4) Uani 1 1 d .
H2 H 0.5958 0.2829 -0.0300 0.027 Uiso 1 1 calc R
C3 C 0.70602(19) 0.40660(17) 0.05514(11) 0.0215(4) Uani 1 1 d .
H3 H 0.7908 0.4092 0.0236 0.026 Uiso 1 1 calc R
C4 C 0.69803(18) 0.47944(17) 0.13349(11) 0.0181(4) Uani 1 1 d .
C5 C 0.57067(19) 0.47192(18) 0.17986(11) 0.0218(4) Uani 1 1 d .
H5 H 0.5634 0.5197 0.2326 0.026 Uiso 1 1 calc R
C6 C 0.4541(2) 0.39453(18) 0.14914(12) 0.0250(4) Uani 1 1 d .
H6 H 0.3694 0.3893 0.1806 0.030 Uiso 1 1 calc R
C7 C 0.82021(18) 0.56906(17) 0.16727(11) 0.0182(4) Uani 1 1 d .
H7 H 0.7767 0.6366 0.2073 0.022 Uiso 1 1 calc R
C8 C 0.94222(18) 0.49387(17) 0.22136(11) 0.0177(4) Uani 1 1 d .
C9 C 1.06777(18) 0.59601(17) 0.21074(11) 0.0168(4) Uani 1 1 d .
C10 C 1.04186(18) 0.68594(17) 0.14367(10) 0.0173(4) Uani 1 1 d .
C11 C 0.89994(19) 0.65702(17) 0.09909(11) 0.0206(4) Uani 1 1 d .
H11A H 0.9128 0.6049 0.0453 0.025 Uiso 1 1 calc R
H11B H 0.8488 0.7433 0.0862 0.025 Uiso 1 1 calc R
C12 C 1.14143(18) 0.79279(17) 0.11867(10) 0.0170(4) Uani 1 1 d .
C13 C 1.1855(2) 0.97633(18) 0.01758(12) 0.0250(4) Uani 1 1 d .
H13A H 1.1693 1.0569 0.0537 0.038 Uiso 1 1 calc R
H13B H 1.1609 0.9984 -0.0419 0.038 Uiso 1 1 calc R
H13C H 1.2850 0.9500 0.0214 0.038 Uiso 1 1 calc R
C14 C 0.98286(18) 0.35694(18) 0.18281(11) 0.0201(4) Uani 1 1 d .
C15 C 0.8996(2) 0.46893(19) 0.31660(11) 0.0252(4) Uani 1 1 d .
H15A H 0.8137 0.4131 0.3180 0.038 Uiso 1 1 calc R
H15B H 0.8823 0.5573 0.3445 0.038 Uiso 1 1 calc R
H15C H 0.9760 0.4207 0.3468 0.038 Uiso 1 1 calc R

loop_
_atom_site_aniso_label
_atom_site_aniso_U_11
_atom_site_aniso_U_22
_atom_site_aniso_U_33
_atom_site_aniso_U_23
_atom_site_aniso_U_13
_atom_site_aniso_U_12
F1 0.0264(6) 0.0327(6) 0.0403(7) 0.0010(5) -0.0083(5) -0.0137(5)
O1 0.0236(7) 0.0186(6) 0.0206(7) 0.0066(5) -0.0030(5) -0.0052(5)
O2 0.0175(7) 0.0199(6) 0.0215(6) -0.0009(5) -0.0023(5) -0.0024(5)
N2 0.0349(10) 0.0208(9) 0.0333(9) -0.0023(7) -0.0049(8) 0.0027(7)
N1 0.0208(8) 0.0195(8) 0.0217(8) 0.0054(6) -0.0039(6) -0.0029(6)
C1 0.0203(10) 0.0152(9) 0.0296(10) 0.0040(8) -0.0072(8) -0.0058(7)
C2 0.0273(11) 0.0175(9) 0.0237(10) -0.0033(7) -0.0022(8) -0.0004(8)
C3 0.0194(10) 0.0202(9) 0.0252(10) -0.0004(7) 0.0045(8) 0.0002(7)
C4 0.0187(9) 0.0136(9) 0.0219(9) 0.0022(7) -0.0009(7) 0.0011(7)
C5 0.0252(10) 0.0194(9) 0.0207(9) -0.0020(7) 0.0023(8) -0.0012(8)
C6 0.0193(10) 0.0251(10) 0.0308(11) 0.0036(8) 0.0051(8) -0.0020(8)
C7 0.0200(9) 0.0142(9) 0.0205(9) -0.0012(7) 0.0012(7) 0.0010(7)
C8 0.0201(10) 0.0154(9) 0.0176(9) -0.0003(7) -0.0001(7) -0.0013(7)
C9 0.0187(9) 0.0145(9) 0.0173(9) -0.0037(7) 0.0001(7) 0.0006(7)
C10 0.0189(9) 0.0155(9) 0.0173(9) -0.0008(7) -0.0005(7) -0.0007(7)
C11 0.0225(10) 0.0173(9) 0.0218(9) 0.0031(7) -0.0038(7) -0.0030(7)
C12 0.0197(10) 0.0154(9) 0.0158(9) -0.0025(7) 0.0005(7) 0.0020(7)
C13 0.0260(10) 0.0212(10) 0.0279(10) 0.0090(8) 0.0023(8) -0.0035(8)
C14 0.0204(10) 0.0198(10) 0.0201(9) 0.0037(7) -0.0021(7) -0.0028(8)
C15 0.0272(11) 0.0256(10) 0.0230(10) 0.0019(8) 0.0023(8) -0.0037(8)

loop_
_atom_type_symbol
_atom_type_description
_atom_type_scat_dispersion_real
_atom_type_scat_dispersion_imag
_atom_type_scat_source
C C 0.0033 0.0016 'International Tables Vol C Tables 4.2.6.8 and 6.1.1.4'
H H 0.0000 0.0000 'International Tables Vol C Tables 4.2.6.8 and 6.1.1.4'
N N 0.0061 0.0033 'International Tables Vol C Tables 4.2.6.8 and 6.1.1.4'
O O 0.0106 0.0060 'International Tables Vol C Tables 4.2.6.8 and 6.1.1.4'
F F 0.0171 0.0103 'International Tables Vol C Tables 4.2.6.8 and 6.1.1.4'

loop_
_geom_angle_atom_site_label_1
_geom_angle_atom_site_label_2
_geom_angle_atom_site_label_3
_geom_angle
C12 O1 C13 117.41(13)
C9 N1 H3A 120.0
C9 N1 H3B 120.0
H3A N1 H3B 120.0
F1 C1 C2 118.20(16)
F1 C1 C6 118.75(16)
C2 C1 C6 123.04(16)
C1 C2 C3 118.27(16)
C1 C2 H2 120.9
C3 C2 H2 120.9
C2 C3 C4 121.32(17)
C2 C3 H3 119.3
C4 C3 H3 119.3
C3 C4 C5 118.07(16)
C3 C4 C7 122.09(16)
C5 C4 C7 119.81(15)
C6 C5 C4 121.40(16)
C6 C5 H5 119.3
C4 C5 H5 119.3
C1 C6 C5 117.89(17)
C1 C6 H6 121.1
C5 C6 H6 121.1
C4 C7 C11 116.41(14)
C4 C7 C8 117.23(13)
C11 C7 C8 104.83(13)
C4 C7 H7 105.8
C11 C7 H7 105.8
C8 C7 H7 105.8
C14 C8 C9 108.64(14)
C14 C8 C15 108.14(14)
C9 C8 C15 114.01(13)
C14 C8 C7 112.26(13)
C9 C8 C7 101.52(13)
C15 C8 C7 112.20(14)
N1 C9 C10 128.93(16)
N1 C9 C8 120.27(15)
C10 C9 C8 110.80(14)
C9 C10 C12 122.91(15)
C9 C10 C11 111.90(15)
C12 C10 C11 125.17(14)
C10 C11 C7 102.74(13)
C10 C11 H11A 111.2
C7 C11 H11A 111.2
C10 C11 H11B 111.2
C7 C11 H11B 111.2
H11A C11 H11B 109.1
O2 C12 O1 122.66(15)
O2 C12 C10 125.14(15)
O1 C12 C10 112.20(14)
O1 C13 H13A 109.5
O1 C13 H13B 109.5
H13A C13 H13B 109.5
O1 C13 H13C 109.5
H13A C13 H13C 109.5
H13B C13 H13C 109.5
N2 C14 C8 176.99(18)
C8 C15 H15A 109.5
C8 C15 H15B 109.5
H15A C15 H15B 109.5
C8 C15 H15C 109.5
H15A C15 H15C 109.5
H15B C15 H15C 109.5

loop_
_geom_bond_atom_site_label_1
_geom_bond_atom_site_label_2
_geom_bond_distance
F1 C1 1.3641(19)
O1 C12 1.3394(19)
O1 C13 1.441(2)
O2 C12 1.233(2)
N2 C14 1.140(2)
N1 C9 1.336(2)
N1 H3A 0.8600
N1 H3B 0.8600
C1 C2 1.365(3)
C1 C6 1.369(3)
C2 C3 1.385(2)
C2 H2 0.9300
C3 C4 1.389(2)
C3 H3 0.9300
C4 C5 1.391(2)
C4 C7 1.508(2)
C5 C6 1.388(2)
C5 H5 0.9300
C6 H6 0.9300
C7 C11 1.537(2)
C7 C8 1.569(2)
C7 H7 0.9800
C8 C14 1.485(2)
C8 C9 1.531(2)
C8 C15 1.534(2)
C9 C10 1.357(2)
C10 C12 1.433(2)
C10 C11 1.503(2)
C11 H11A 0.9700
C11 H11B 0.9700
C13 H13A 0.9600
C13 H13B 0.9600
C13 H13C 0.9600
C15 H15A 0.9600
C15 H15B 0.9600
C15 H15C 0.9600

loop_
_geom_torsion_atom_site_label_1
_geom_torsion_atom_site_label_2
_geom_torsion_atom_site_label_3
_geom_torsion_atom_site_label_4
_geom_torsion
F1 C1 C2 C3 179.55(14)
C6 C1 C2 C3 0.3(3)
C1 C2 C3 C4 -1.0(3)
C2 C3 C4 C5 1.0(2)
C2 C3 C4 C7 -176.84(15)
C3 C4 C5 C6 -0.2(3)
C7 C4 C5 C6 177.65(15)
F1 C1 C6 C5 -178.82(15)
C2 C1 C6 C5 0.4(3)
C4 C5 C6 C1 -0.5(3)
C3 C4 C7 C11 40.0(2)
C5 C4 C7 C11 -137.74(16)
C3 C4 C7 C8 -85.2(2)
C5 C4 C7 C8 97.01(19)
C4 C7 C8 C14 41.7(2)
C11 C7 C8 C14 -89.12(16)
C4 C7 C8 C9 157.56(14)
C11 C7 C8 C9 26.73(15)
C4 C7 C8 C15 -80.33(18)
C11 C7 C8 C15 148.84(14)
C14 C8 C9 N1 -77.77(19)
C15 C8 C9 N1 42.9(2)
C7 C8 C9 N1 163.76(15)
C14 C8 C9 C10 102.12(16)
C15 C8 C9 C10 -137.21(15)
C7 C8 C9 C10 -16.35(17)
N1 C9 C10 C12 0.1(3)
C8 C9 C10 C12 -179.79(15)
N1 C9 C10 C11 178.84(17)
C8 C9 C10 C11 -1.0(2)
C9 C10 C11 C7 18.41(19)
C12 C10 C11 C7 -162.87(16)
C4 C7 C11 C10 -158.83(14)
C8 C7 C11 C10 -27.52(16)
C13 O1 C12 O2 -3.0(2)
C13 O1 C12 C10 177.20(14)
C9 C10 C12 O2 -4.4(3)
C11 C10 C12 O2 177.01(16)
C9 C10 C12 O1 175.40(15)
C11 C10 C12 O1 -3.2(2)
C9 C8 C14 N2 108(4)
C15 C8 C14 N2 -16(4)
C7 C8 C14 N2 -141(3)
